data_7210325
loop_
_publ_author_name
'B\'eziau, Antoine'
'Baudron, St\'ephane A.'
'Rogez, Guillaume'
'Hosseini, Mir Wais'

_publ_section_title
;
 Ni(ii) dipyrrin complexes bearing peripheral pyridyl or imidazolyl groups
 self-assemble into 2- and 3-D coordination polymers
;
_journal_issue 30
_journal_name_full CrystEngComm
_journal_page_first 5980
_journal_paper_doi 10.1039/c3ce40762d
_journal_volume 15
_journal_year 2013
_chemical_formula_moiety 'C40 H28 N6 Ni, C H Cl3 '
_chemical_formula_sum 'C41 H29 Cl3 N6 Ni'
_chemical_formula_weight 770.76
_chemical_name_systematic
;
 ?
;
_space_group_IT_number 14
_symmetry_cell_setting monoclinic
_symmetry_space_group_name_Hall '-P 2yn'
_symmetry_space_group_name_H-M 'P 1 21/n 1'
_atom_sites_solution_hydrogens geom
_atom_sites_solution_primary direct
_atom_sites_solution_secondary difmap
_audit_creation_method SHELXL-97
_cell_angle_alpha 90.00
_cell_angle_beta 103.4680(10)
_cell_angle_gamma 90.00
_cell_formula_units_Z 4
_cell_length_a 9.1455(2)
_cell_length_b 22.8915(4)
_cell_length_c 17.1438(3)
_cell_measurement_reflns_used 9643
_cell_measurement_temperature 173(2)
_cell_measurement_theta_max 29.99
_cell_measurement_theta_min 2.33
_cell_volume 3490.43(12)
_computing_cell_refinement 'Bruker SAINT'
_computing_data_collection 'Bruker APEX2'
_computing_data_reduction 'Bruker SAINT'
_computing_molecular_graphics 'Bruker SHELXTL'
_computing_publication_material 'Bruker SHELXTL'
_computing_structure_refinement 'SHELXL-97 (Sheldrick, 2008)'
_computing_structure_solution 'SHELXS-97 (Sheldrick, 2008)'
_diffrn_ambient_temperature 173(2)
_diffrn_measured_fraction_theta_full 0.998
_diffrn_measured_fraction_theta_max 0.998
_diffrn_measurement_device_type 'Bruker APEX-II CCD'
_diffrn_measurement_method '\f and \w scans'
_diffrn_radiation_monochromator graphite
_diffrn_radiation_source 'fine-focus sealed tube'
_diffrn_radiation_type MoK\a
_diffrn_radiation_wavelength 0.71073
_diffrn_reflns_av_R_equivalents 0.0398
_diffrn_reflns_av_sigmaI/netI 0.0345
_diffrn_reflns_limit_h_max 12
_diffrn_reflns_limit_h_min -12
_diffrn_reflns_limit_k_max 32
_diffrn_reflns_limit_k_min -30
_diffrn_reflns_limit_l_max 24
_diffrn_reflns_limit_l_min -24
_diffrn_reflns_number 75580
_diffrn_reflns_theta_full 30.11
_diffrn_reflns_theta_max 30.11
_diffrn_reflns_theta_min 1.51
_exptl_absorpt_coefficient_mu 0.826
_exptl_absorpt_correction_T_max 0.9219
_exptl_absorpt_correction_T_min 0.9219
_exptl_absorpt_correction_type multi-scan
_exptl_absorpt_process_details sadabs
_exptl_crystal_colour orange
_exptl_crystal_density_diffrn 1.467
_exptl_crystal_density_meas ?
_exptl_crystal_density_method 'not measured'
_exptl_crystal_description prism
_exptl_crystal_F_000 1584
_exptl_crystal_size_max 0.10
_exptl_crystal_size_mid 0.10
_exptl_crystal_size_min 0.10
_refine_diff_density_max 1.210
_refine_diff_density_min -1.172
_refine_diff_density_rms 0.077
_refine_ls_extinction_method none
_refine_ls_goodness_of_fit_ref 1.048
_refine_ls_hydrogen_treatment constr
_refine_ls_matrix_type full
_refine_ls_number_parameters 460
_refine_ls_number_reflns 10250
_refine_ls_number_restraints 0
_refine_ls_restrained_S_all 1.048
_refine_ls_R_factor_all 0.0672
_refine_ls_R_factor_gt 0.0449
_refine_ls_shift/su_max 0.002
_refine_ls_shift/su_mean 0.000
_refine_ls_structure_factor_coef Fsqd
_refine_ls_weighting_details 'calc w=1/[\s^2^(Fo^2^)+(0.0502P)^2^+3.4289P] where P=(Fo^2^+2Fc^2^)/3'
_refine_ls_weighting_scheme calc
_refine_ls_wR_factor_gt 0.1067
_refine_ls_wR_factor_ref 0.1209
_reflns_number_gt 7731
_reflns_number_total 10250
_reflns_threshold_expression >2sigma(I)
_cod_data_source_file c3ce40762d.txt
_cod_data_source_block compound9
_cod_depositor_comments
;
The following automatic conversions were performed:

'_symmetry_cell_setting' value 'Monoclinic' changed to 'monoclinic'
according to /home/saulius/struct/CIF-dictionaries/cif_core.dic
dictionary named 'cif_core.dic' version 2.4.2 from 2011-04-26.

Automatic conversion script
Id: cif_fix_values 1891 2012-01-12 08:04:46Z andrius 

The following automatic conversions were performed:

'_exptl_crystal_density_meas' value 'not measured' was changed to '?'
- the value is perceived as not measured.

Automatic conversion script
Id: cif_fix_values 3008 2015-01-20 13:52:24Z robertas 
;
_cod_original_sg_symbol_H-M 'P2(1)/n  '
_cod_database_code 7210325

loop_
_symmetry_equiv_pos_as_xyz
'x, y, z'
'-x+1/2, y+1/2, -z+1/2'
'-x, -y, -z'
'x-1/2, -y-1/2, z-1/2'

loop_
_atom_site_label
_atom_site_type_symbol
_atom_site_fract_x
_atom_site_fract_y
_atom_site_fract_z
_atom_site_U_iso_or_equiv
_atom_site_adp_type
_atom_site_occupancy
_atom_site_symmetry_multiplicity
_atom_site_calc_flag
_atom_site_refinement_flags
C1 C 0.3400(3) 0.22672(11) 0.81230(17) 0.0396(6) Uani 1 1 d .
H1 H 0.2788 0.1941 0.7985 0.048 Uiso 1 1 calc R
C2 C 0.3193(4) 0.26930(11) 0.8682(2) 0.0502(8) Uani 1 1 d .
H2 H 0.2453 0.2694 0.8974 0.060 Uiso 1 1 calc R
C3 C 0.4290(3) 0.31025(10) 0.87124(16) 0.0350(5) Uani 1 1 d .
H3 H 0.4428 0.3442 0.9019 0.042 Uiso 1 1 calc R
C4 C 0.5185(2) 0.29080(9) 0.81820(12) 0.0229(4) Uani 1 1 d .
C5 C 0.6463(2) 0.31728(8) 0.80278(12) 0.0205(4) Uani 1 1 d .
C6 C 0.7340(2) 0.29493(9) 0.75230(12) 0.0216(4) Uani 1 1 d .
C7 C 0.8808(3) 0.31460(11) 0.74934(15) 0.0321(5) Uani 1 1 d .
H7 H 0.9324 0.3461 0.7772 0.039 Uiso 1 1 calc R
C8 C 0.9313(3) 0.27819(11) 0.69759(16) 0.0354(5) Uani 1 1 d .
H8 H 1.0238 0.2797 0.6839 0.042 Uiso 1 1 calc R
C9 C 0.8145(2) 0.23811(10) 0.66958(14) 0.0274(4) Uani 1 1 d .
H9 H 0.8188 0.2087 0.6328 0.033 Uiso 1 1 calc R
C10 C 0.6933(2) 0.37492(9) 0.84149(12) 0.0223(4) Uani 1 1 d .
C11 C 0.7227(3) 0.38362(9) 0.92410(12) 0.0256(4) Uani 1 1 d .
H11 H 0.7125 0.3525 0.9572 0.031 Uiso 1 1 calc R
C12 C 0.7667(3) 0.43758(9) 0.95798(12) 0.0250(4) Uani 1 1 d .
H12 H 0.7870 0.4420 1.0134 0.030 Uiso 1 1 calc R
C13 C 0.7808(2) 0.48534(9) 0.91009(12) 0.0231(4) Uani 1 1 d .
C14 C 0.7466(3) 0.47719(10) 0.82737(13) 0.0326(5) Uani 1 1 d .
H14 H 0.7517 0.5088 0.7941 0.039 Uiso 1 1 calc R
C15 C 0.7051(3) 0.42297(10) 0.79368(13) 0.0311(5) Uani 1 1 d .
H15 H 0.6848 0.4186 0.7383 0.037 Uiso 1 1 calc R
C16 C 0.8263(2) 0.54395(9) 0.94425(12) 0.0234(4) Uani 1 1 d .
C17 C 0.8025(3) 0.56251(10) 1.01718(13) 0.0292(5) Uani 1 1 d .
H17 H 0.7628 0.5372 1.0494 0.035 Uiso 1 1 calc R
C18 C 0.8392(3) 0.61945(11) 1.04124(16) 0.0363(5) Uani 1 1 d .
H18 H 0.8277 0.6324 1.0909 0.044 Uiso 1 1 calc R
C19 C 0.8925(3) 0.65661(11) 0.99158(16) 0.0357(5) Uani 1 1 d .
H19 H 0.9096 0.6954 1.0072 0.043 Uiso 1 1 calc R
C20 C 0.8919(2) 0.58398(9) 0.90138(13) 0.0255(4) Uani 1 1 d .
H20 H 0.9173 0.5708 0.8550 0.031 Uiso 1 1 calc R
C21 C 0.1795(2) 0.15780(10) 0.62124(14) 0.0275(4) Uani 1 1 d .
H21 H 0.1595 0.1905 0.5884 0.033 Uiso 1 1 calc R
C22 C 0.0701(3) 0.11633(10) 0.62892(16) 0.0336(5) Uani 1 1 d .
H22 H -0.0309 0.1165 0.6024 0.040 Uiso 1 1 calc R
C23 C 0.1417(3) 0.07597(10) 0.68286(15) 0.0312(5) Uani 1 1 d .
H23 H 0.0985 0.0433 0.7007 0.037 Uiso 1 1 calc R
C24 C 0.2961(2) 0.09338(9) 0.70693(12) 0.0224(4) Uani 1 1 d .
C25 C 0.4080(2) 0.06598(8) 0.76447(12) 0.0216(4) Uani 1 1 d .
C26 C 0.5581(2) 0.08273(8) 0.79069(12) 0.0214(4) Uani 1 1 d .
C27 C 0.6744(3) 0.05054(9) 0.84247(12) 0.0258(4) Uani 1 1 d .
H27 H 0.6631 0.0160 0.8690 0.031 Uiso 1 1 calc R
C28 C 0.8059(3) 0.07991(10) 0.84595(14) 0.0305(5) Uani 1 1 d .
H28 H 0.9013 0.0692 0.8748 0.037 Uiso 1 1 calc R
C29 C 0.7673(2) 0.12979(10) 0.79686(13) 0.0266(4) Uani 1 1 d .
H29 H 0.8364 0.1577 0.7889 0.032 Uiso 1 1 calc R
C30 C 0.3626(2) 0.01179(9) 0.80206(12) 0.0233(4) Uani 1 1 d .
C31 C 0.3393(3) -0.04068(9) 0.76021(13) 0.0286(5) Uani 1 1 d .
H31 H 0.3505 -0.0422 0.7077 0.034 Uiso 1 1 calc R
C32 C 0.2997(3) -0.09057(9) 0.79575(13) 0.0273(5) Uani 1 1 d .
H32 H 0.2843 -0.1252 0.7667 0.033 Uiso 1 1 calc R
C33 C 0.2824(2) -0.08987(9) 0.87450(12) 0.0224(4) Uani 1 1 d .
C34 C 0.3047(3) -0.03701(9) 0.91610(13) 0.0268(4) Uani 1 1 d .
H34 H 0.2926 -0.0353 0.9684 0.032 Uiso 1 1 calc R
C35 C 0.3447(3) 0.01293(9) 0.88043(13) 0.0276(5) Uani 1 1 d .
H35 H 0.3599 0.0477 0.9093 0.033 Uiso 1 1 calc R
C36 C 0.2461(2) -0.14385(9) 0.91383(12) 0.0219(4) Uani 1 1 d .
C37 C 0.3007(3) -0.15469(10) 0.99521(13) 0.0287(5) Uani 1 1 d .
H37 H 0.3640 -0.1280 1.0275 0.034 Uiso 1 1 calc R
C38 C 0.2595(3) -0.20578(10) 1.02736(14) 0.0345(5) Uani 1 1 d .
H38 H 0.2936 -0.2138 1.0818 0.041 Uiso 1 1 calc R
C39 C 0.1673(3) -0.24464(10) 0.97766(15) 0.0313(5) Uani 1 1 d .
H39 H 0.1395 -0.2786 1.0003 0.038 Uiso 1 1 calc R
C40 C 0.1546(2) -0.18609(9) 0.86875(13) 0.0244(4) Uani 1 1 d .
H40 H 0.1180 -0.1791 0.8143 0.029 Uiso 1 1 calc R
N1 N 0.4569(2) 0.23879(7) 0.78183(11) 0.0244(4) Uani 1 1 d .
N2 N 0.69692(19) 0.24692(7) 0.70159(10) 0.0214(3) Uani 1 1 d .
N3 N 0.9212(2) 0.63999(8) 0.92191(12) 0.0298(4) Uani 1 1 d .
N4 N 0.31541(19) 0.14483(7) 0.66644(10) 0.0216(3) Uani 1 1 d .
N5 N 0.62097(19) 0.13228(7) 0.76339(10) 0.0211(3) Uani 1 1 d .
N6 N 0.1154(2) -0.23661(7) 0.89883(12) 0.0260(4) Uani 1 1 d .
Ni1 Ni 0.50832(3) 0.195727(10) 0.686597(16) 0.01949(7) Uani 1 1 d .
C41 C 0.1807(3) 0.12828(11) 0.05128(16) 0.0355(5) Uani 1 1 d .
H41 H 0.1757 0.1556 0.0946 0.043 Uiso 1 1 calc R
Cl1 Cl 0.36639(7) 0.10340(4) 0.06481(5) 0.04904(18) Uani 1 1 d .
Cl2 Cl 0.06277(7) 0.06864(3) 0.05642(4) 0.04524(16) Uani 1 1 d .
Cl3 Cl 0.12168(10) 0.16455(4) -0.04077(5) 0.0592(2) Uani 1 1 d .

loop_
_atom_site_aniso_label
_atom_site_aniso_U_11
_atom_site_aniso_U_22
_atom_site_aniso_U_33
_atom_site_aniso_U_23
_atom_site_aniso_U_13
_atom_site_aniso_U_12
C1 0.0467(15) 0.0223(11) 0.0604(16) -0.0119(11) 0.0342(13) -0.0118(11)
C2 0.0629(18) 0.0286(13) 0.078(2) -0.0206(13) 0.0538(17) -0.0148(13)
C3 0.0450(14) 0.0216(11) 0.0461(14) -0.0102(10) 0.0262(12) -0.0059(10)
C4 0.0297(11) 0.0141(9) 0.0263(10) -0.0006(7) 0.0093(8) -0.0004(8)
C5 0.0261(10) 0.0145(9) 0.0195(9) 0.0018(7) 0.0025(7) -0.0002(7)
C6 0.0231(10) 0.0169(9) 0.0244(9) 0.0013(7) 0.0047(8) -0.0038(8)
C7 0.0272(11) 0.0304(12) 0.0396(13) -0.0069(10) 0.0097(9) -0.0101(9)
C8 0.0265(11) 0.0362(13) 0.0475(14) -0.0075(11) 0.0169(10) -0.0078(10)
C9 0.0277(11) 0.0219(10) 0.0355(11) -0.0032(8) 0.0129(9) -0.0015(9)
C10 0.0265(10) 0.0177(9) 0.0219(9) -0.0008(7) 0.0042(8) -0.0027(8)
C11 0.0356(12) 0.0178(10) 0.0225(10) 0.0034(7) 0.0050(8) -0.0002(9)
C12 0.0342(11) 0.0219(10) 0.0170(9) -0.0002(7) 0.0024(8) 0.0009(9)
C13 0.0280(10) 0.0171(9) 0.0232(9) -0.0016(7) 0.0039(8) -0.0004(8)
C14 0.0550(15) 0.0192(10) 0.0229(10) 0.0012(8) 0.0078(10) -0.0092(10)
C15 0.0506(14) 0.0224(11) 0.0186(9) -0.0009(8) 0.0045(9) -0.0081(10)
C16 0.0237(10) 0.0193(10) 0.0247(10) -0.0041(8) 0.0010(8) 0.0026(8)
C17 0.0292(11) 0.0294(11) 0.0284(11) -0.0061(9) 0.0057(9) -0.0012(9)
C18 0.0349(13) 0.0370(13) 0.0376(13) -0.0181(10) 0.0098(10) -0.0007(10)
C19 0.0307(12) 0.0255(11) 0.0507(15) -0.0173(10) 0.0093(11) -0.0010(9)
C20 0.0290(11) 0.0174(9) 0.0289(10) -0.0030(8) 0.0045(8) 0.0011(8)
C21 0.0260(10) 0.0206(10) 0.0346(11) -0.0004(8) 0.0047(9) 0.0005(8)
C22 0.0229(11) 0.0301(12) 0.0461(14) -0.0015(10) 0.0044(10) -0.0035(9)
C23 0.0264(11) 0.0234(11) 0.0454(13) -0.0012(9) 0.0114(10) -0.0080(9)
C24 0.0258(10) 0.0152(9) 0.0281(10) -0.0022(7) 0.0102(8) -0.0038(8)
C25 0.0298(10) 0.0137(9) 0.0240(9) -0.0031(7) 0.0118(8) -0.0031(8)
C26 0.0301(10) 0.0138(9) 0.0209(9) -0.0014(7) 0.0072(8) -0.0025(8)
C27 0.0369(12) 0.0190(10) 0.0203(9) 0.0016(7) 0.0044(8) 0.0001(9)
C28 0.0305(11) 0.0269(11) 0.0290(11) 0.0018(9) -0.0032(9) 0.0005(9)
C29 0.0261(10) 0.0232(10) 0.0285(10) -0.0002(8) 0.0021(8) -0.0056(8)
C30 0.0296(11) 0.0153(9) 0.0262(10) -0.0003(7) 0.0086(8) -0.0038(8)
C31 0.0443(13) 0.0203(10) 0.0230(10) -0.0023(8) 0.0113(9) -0.0047(9)
C32 0.0414(13) 0.0151(9) 0.0252(10) -0.0046(8) 0.0072(9) -0.0079(9)
C33 0.0231(10) 0.0174(9) 0.0265(10) 0.0013(7) 0.0054(8) -0.0042(8)
C34 0.0354(12) 0.0229(10) 0.0249(10) -0.0029(8) 0.0126(9) -0.0070(9)
C35 0.0396(12) 0.0167(10) 0.0294(11) -0.0059(8) 0.0136(9) -0.0071(9)
C36 0.0236(10) 0.0155(9) 0.0278(10) 0.0014(7) 0.0084(8) -0.0002(8)
C37 0.0344(12) 0.0239(11) 0.0272(10) 0.0001(8) 0.0060(9) -0.0030(9)
C38 0.0485(15) 0.0284(12) 0.0266(11) 0.0068(9) 0.0090(10) 0.0010(10)
C39 0.0379(12) 0.0197(10) 0.0398(12) 0.0093(9) 0.0163(10) 0.0007(9)
C40 0.0251(10) 0.0161(9) 0.0311(10) 0.0036(8) 0.0046(8) -0.0006(8)
N1 0.0297(9) 0.0137(8) 0.0334(9) -0.0027(7) 0.0147(7) -0.0029(7)
N2 0.0237(8) 0.0143(8) 0.0270(8) 0.0001(6) 0.0076(7) -0.0017(7)
N3 0.0275(9) 0.0167(8) 0.0441(11) -0.0063(8) 0.0064(8) 0.0003(7)
N4 0.0243(8) 0.0140(8) 0.0271(9) -0.0016(6) 0.0070(7) -0.0014(7)
N5 0.0253(9) 0.0150(8) 0.0227(8) -0.0011(6) 0.0051(7) -0.0034(7)
N6 0.0236(9) 0.0155(8) 0.0398(10) 0.0035(7) 0.0090(8) -0.0008(7)
Ni1 0.02075(13) 0.01133(12) 0.02723(14) 0.00034(9) 0.00727(10) -0.00107(9)
C41 0.0283(12) 0.0378(14) 0.0403(13) -0.0067(10) 0.0079(10) 0.0002(10)
Cl1 0.0285(3) 0.0604(5) 0.0574(4) -0.0090(3) 0.0083(3) 0.0012(3)
Cl2 0.0364(3) 0.0468(4) 0.0515(4) 0.0105(3) 0.0079(3) -0.0040(3)
Cl3 0.0615(5) 0.0461(4) 0.0657(5) 0.0192(4) 0.0060(4) -0.0067(4)

loop_
_atom_type_symbol
_atom_type_description
_atom_type_scat_dispersion_real
_atom_type_scat_dispersion_imag
_atom_type_scat_source
C C 0.0033 0.0016 'International Tables Vol C Tables 4.2.6.8 and 6.1.1.4'
H H 0.0000 0.0000 'International Tables Vol C Tables 4.2.6.8 and 6.1.1.4'
N N 0.0061 0.0033 'International Tables Vol C Tables 4.2.6.8 and 6.1.1.4'
Ni Ni 0.3393 1.1124 'International Tables Vol C Tables 4.2.6.8 and 6.1.1.4'
Cl Cl 0.1484 0.1585 'International Tables Vol C Tables 4.2.6.8 and 6.1.1.4'

loop_
_geom_angle_atom_site_label_1
_geom_angle_atom_site_label_2
_geom_angle_atom_site_label_3
_geom_angle
_geom_angle_site_symmetry_3
N1 C1 C2 111.9(2) .
N1 C1 H1 124.1 .
C2 C1 H1 124.1 .
C3 C2 C1 106.6(2) .
C3 C2 H2 126.7 .
C1 C2 H2 126.7 .
C2 C3 C4 106.7(2) .
C2 C3 H3 126.7 .
C4 C3 H3 126.7 .
C5 C4 N1 123.56(18) .
C5 C4 C3 127.90(19) .
N1 C4 C3 108.54(18) .
C4 C5 C6 125.55(18) .
C4 C5 C10 117.78(18) .
C6 C5 C10 116.66(18) .
N2 C6 C5 125.46(18) .
N2 C6 C7 108.72(18) .
C5 C6 C7 125.65(19) .
C8 C7 C6 107.0(2) .
C8 C7 H7 126.5 .
C6 C7 H7 126.5 .
C7 C8 C9 105.9(2) .
C7 C8 H8 127.1 .
C9 C8 H8 127.1 .
N2 C9 C8 112.5(2) .
N2 C9 H9 123.7 .
C8 C9 H9 123.7 .
C15 C10 C11 117.58(19) .
C15 C10 C5 119.35(18) .
C11 C10 C5 123.05(18) .
C12 C11 C10 121.51(19) .
C12 C11 H11 119.2 .
C10 C11 H11 119.2 .
C11 C12 C13 120.76(19) .
C11 C12 H12 119.6 .
C13 C12 H12 119.6 .
C12 C13 C14 117.78(19) .
C12 C13 C16 122.25(18) .
C14 C13 C16 119.94(19) .
C15 C14 C13 121.3(2) .
C15 C14 H14 119.3 .
C13 C14 H14 119.3 .
C14 C15 C10 120.97(19) .
C14 C15 H15 119.5 .
C10 C15 H15 119.5 .
C17 C16 C20 116.8(2) .
C17 C16 C13 123.1(2) .
C20 C16 C13 120.08(19) .
C18 C17 C16 118.7(2) .
C18 C17 H17 120.7 .
C16 C17 H17 120.7 .
C19 C18 C17 119.7(2) .
C19 C18 H18 120.1 .
C17 C18 H18 120.1 .
N3 C19 C18 123.4(2) .
N3 C19 H19 118.3 .
C18 C19 H19 118.3 .
N3 C20 C16 125.1(2) .
N3 C20 H20 117.5 .
C16 C20 H20 117.5 .
N4 C21 C22 112.4(2) .
N4 C21 H21 123.8 .
C22 C21 H21 123.8 .
C23 C22 C21 106.3(2) .
C23 C22 H22 126.8 .
C21 C22 H22 126.8 .
C22 C23 C24 107.0(2) .
C22 C23 H23 126.5 .
C24 C23 H23 126.5 .
C25 C24 N4 124.94(18) .
C25 C24 C23 126.22(19) .
N4 C24 C23 108.75(19) .
C24 C25 C26 127.56(18) .
C24 C25 C30 116.40(18) .
C26 C25 C30 116.04(18) .
C25 C26 N5 124.39(18) .
C25 C26 C27 126.55(19) .
N5 C26 C27 108.82(18) .
C28 C27 C26 107.15(19) .
C28 C27 H27 126.4 .
C26 C27 H27 126.4 .
C27 C28 C29 106.0(2) .
C27 C28 H28 127.0 .
C29 C28 H28 127.0 .
N5 C29 C28 112.2(2) .
N5 C29 H29 123.9 .
C28 C29 H29 123.9 .
C31 C30 C35 118.47(19) .
C31 C30 C25 121.14(18) .
C35 C30 C25 120.38(18) .
C32 C31 C30 120.73(19) .
C32 C31 H31 119.6 .
C30 C31 H31 119.6 .
C31 C32 C33 121.17(19) .
C31 C32 H32 119.4 .
C33 C32 H32 119.4 .
C34 C33 C32 117.93(19) .
C34 C33 C36 120.81(18) .
C32 C33 C36 121.24(19) .
C35 C34 C33 120.81(19) .
C35 C34 H34 119.6 .
C33 C34 H34 119.6 .
C34 C35 C30 120.89(19) .
C34 C35 H35 119.6 .
C30 C35 H35 119.6 .
C40 C36 C37 117.58(19) .
C40 C36 C33 119.80(19) .
C37 C36 C33 122.62(19) .
C38 C37 C36 118.9(2) .
C38 C37 H37 120.5 .
C36 C37 H37 120.5 .
C39 C38 C37 119.0(2) .
C39 C38 H38 120.5 .
C37 C38 H38 120.5 .
N6 C39 C38 124.0(2) .
N6 C39 H39 118.0 .
C38 C39 H39 118.0 .
N6 C40 C36 124.3(2) .
N6 C40 H40 117.9 .
C36 C40 H40 117.9 .
C1 N1 C4 106.25(18) .
C1 N1 Ni1 124.69(16) .
C4 N1 Ni1 128.28(14) .
C9 N2 C6 105.91(17) .
C9 N2 Ni1 126.71(15) .
C6 N2 Ni1 127.18(14) .
C19 N3 C20 116.0(2) .
C21 N4 C24 105.47(17) .
C21 N4 Ni1 127.73(14) .
C24 N4 Ni1 126.23(14) .
C29 N5 C26 105.75(17) .
C29 N5 Ni1 127.43(14) .
C26 N5 Ni1 126.82(14) .
C39 N6 C40 116.17(19) .
C39 N6 Ni1 124.78(14) 2_546
C40 N6 Ni1 118.70(15) 2_546
N2 Ni1 N1 88.15(7) .
N2 Ni1 N5 92.40(7) .
N1 Ni1 N5 90.19(7) .
N2 Ni1 N4 177.64(7) .
N1 Ni1 N4 93.36(7) .
N5 Ni1 N4 89.42(7) .
N2 Ni1 N6 88.22(7) 2_556
N1 Ni1 N6 90.78(7) 2_556
N5 Ni1 N6 178.87(7) 2_556
N4 Ni1 N6 89.94(7) 2_556
Cl3 C41 Cl2 110.47(14) .
Cl3 C41 Cl1 110.97(14) .
Cl2 C41 Cl1 109.14(14) .
Cl3 C41 H41 108.7 .
Cl2 C41 H41 108.7 .
Cl1 C41 H41 108.7 .

loop_
_geom_bond_atom_site_label_1
_geom_bond_atom_site_label_2
_geom_bond_distance
_geom_bond_site_symmetry_2
C1 N1 1.324(3) .
C1 C2 1.411(3) .
C1 H1 0.9300 .
C2 C3 1.366(3) .
C2 H2 0.9300 .
C3 C4 1.429(3) .
C3 H3 0.9300 .
C4 C5 1.396(3) .
C4 N1 1.400(3) .
C5 C6 1.406(3) .
C5 C10 1.494(3) .
C6 N2 1.393(3) .
C6 C7 1.428(3) .
C7 C8 1.373(3) .
C7 H7 0.9300 .
C8 C9 1.406(3) .
C8 H8 0.9300 .
C9 N2 1.331(3) .
C9 H9 0.9300 .
C10 C15 1.391(3) .
C10 C11 1.393(3) .
C11 C12 1.384(3) .
C11 H11 0.9300 .
C12 C13 1.391(3) .
C12 H12 0.9300 .
C13 C14 1.392(3) .
C13 C16 1.484(3) .
C14 C15 1.384(3) .
C14 H14 0.9300 .
C15 H15 0.9300 .
C16 C17 1.385(3) .
C16 C20 1.395(3) .
C17 C18 1.384(3) .
C17 H17 0.9300 .
C18 C19 1.371(4) .
C18 H18 0.9300 .
C19 N3 1.336(3) .
C19 H19 0.9300 .
C20 N3 1.340(3) .
C20 H20 0.9300 .
C21 N4 1.336(3) .
C21 C22 1.407(3) .
C21 H21 0.9300 .
C22 C23 1.362(3) .
C22 H22 0.9300 .
C23 C24 1.432(3) .
C23 H23 0.9300 .
C24 C25 1.394(3) .
C24 N4 1.399(3) .
C25 C26 1.395(3) .
C25 C30 1.500(3) .
C26 N5 1.401(3) .
C26 C27 1.422(3) .
C27 C28 1.367(3) .
C27 H27 0.9300 .
C28 C29 1.413(3) .
C28 H28 0.9300 .
C29 N5 1.329(3) .
C29 H29 0.9300 .
C30 C31 1.390(3) .
C30 C35 1.391(3) .
C31 C32 1.382(3) .
C31 H31 0.9300 .
C32 C33 1.396(3) .
C32 H32 0.9300 .
C33 C34 1.395(3) .
C33 C36 1.482(3) .
C34 C35 1.386(3) .
C34 H34 0.9300 .
C35 H35 0.9300 .
C36 C40 1.390(3) .
C36 C37 1.390(3) .
C37 C38 1.382(3) .
C37 H37 0.9300 .
C38 C39 1.376(4) .
C38 H38 0.9300 .
C39 N6 1.337(3) .
C39 H39 0.9300 .
C40 N6 1.348(3) .
C40 H40 0.9300 .
N1 Ni1 2.0533(17) .
N2 Ni1 2.0514(17) .
N4 Ni1 2.0749(17) .
N5 Ni1 2.0669(17) .
N6 Ni1 2.2477(19) 2_546
Ni1 N6 2.2477(19) 2_556
C41 Cl3 1.753(3) .
C41 Cl2 1.755(3) .
C41 Cl1 1.755(3) .
C41 H41 0.9800 .

loop_
_geom_torsion_atom_site_label_1
_geom_torsion_atom_site_label_2
_geom_torsion_atom_site_label_3
_geom_torsion_atom_site_label_4
_geom_torsion
_geom_torsion_site_symmetry_4
N1 C1 C2 C3 0.9(4) .
C1 C2 C3 C4 -1.7(4) .
C2 C3 C4 C5 -178.1(3) .
C2 C3 C4 N1 2.0(3) .
N1 C4 C5 C6 -2.9(3) .
C3 C4 C5 C6 177.2(2) .
N1 C4 C5 C10 175.76(19) .
C3 C4 C5 C10 -4.2(3) .
C4 C5 C6 N2 8.9(3) .
C10 C5 C6 N2 -169.75(18) .
C4 C5 C6 C7 -165.7(2) .
C10 C5 C6 C7 15.7(3) .
N2 C6 C7 C8 -0.5(3) .
C5 C6 C7 C8 174.9(2) .
C6 C7 C8 C9 0.8(3) .
C7 C8 C9 N2 -1.0(3) .
C4 C5 C10 C15 -122.1(2) .
C6 C5 C10 C15 56.6(3) .
C4 C5 C10 C11 56.2(3) .
C6 C5 C10 C11 -125.1(2) .
C15 C10 C11 C12 -2.0(3) .
C5 C10 C11 C12 179.7(2) .
C10 C11 C12 C13 1.0(3) .
C11 C12 C13 C14 1.2(3) .
C11 C12 C13 C16 179.4(2) .
C12 C13 C14 C15 -2.3(4) .
C16 C13 C14 C15 179.4(2) .
C13 C14 C15 C10 1.3(4) .
C11 C10 C15 C14 0.9(4) .
C5 C10 C15 C14 179.3(2) .
C12 C13 C16 C17 -25.7(3) .
C14 C13 C16 C17 152.4(2) .
C12 C13 C16 C20 156.3(2) .
C14 C13 C16 C20 -25.5(3) .
C20 C16 C17 C18 2.5(3) .
C13 C16 C17 C18 -175.4(2) .
C16 C17 C18 C19 2.4(4) .
C17 C18 C19 N3 -4.5(4) .
C17 C16 C20 N3 -6.1(3) .
C13 C16 C20 N3 171.9(2) .
N4 C21 C22 C23 1.0(3) .
C21 C22 C23 C24 -0.6(3) .
C22 C23 C24 C25 176.6(2) .
C22 C23 C24 N4 0.0(3) .
N4 C24 C25 C26 -2.1(3) .
C23 C24 C25 C26 -178.2(2) .
N4 C24 C25 C30 178.64(18) .
C23 C24 C25 C30 2.6(3) .
C24 C25 C26 N5 1.5(3) .
C30 C25 C26 N5 -179.23(18) .
C24 C25 C26 C27 -172.1(2) .
C30 C25 C26 C27 7.1(3) .
C25 C26 C27 C28 174.0(2) .
N5 C26 C27 C28 -0.5(2) .
C26 C27 C28 C29 0.6(2) .
C27 C28 C29 N5 -0.5(3) .
C24 C25 C30 C31 74.5(3) .
C26 C25 C30 C31 -104.9(2) .
C24 C25 C30 C35 -106.4(2) .
C26 C25 C30 C35 74.2(3) .
C35 C30 C31 C32 -0.1(4) .
C25 C30 C31 C32 179.0(2) .
C30 C31 C32 C33 -0.2(4) .
C31 C32 C33 C34 0.7(3) .
C31 C32 C33 C36 -177.5(2) .
C32 C33 C34 C35 -0.8(3) .
C36 C33 C34 C35 177.3(2) .
C33 C34 C35 C30 0.5(4) .
C31 C30 C35 C34 0.0(4) .
C25 C30 C35 C34 -179.2(2) .
C34 C33 C36 C40 147.8(2) .
C32 C33 C36 C40 -34.1(3) .
C34 C33 C36 C37 -32.5(3) .
C32 C33 C36 C37 145.6(2) .
C40 C36 C37 C38 -1.3(3) .
C33 C36 C37 C38 179.0(2) .
C36 C37 C38 C39 0.8(4) .
C37 C38 C39 N6 0.9(4) .
C37 C36 C40 N6 0.2(3) .
C33 C36 C40 N6 179.84(19) .
C2 C1 N1 C4 0.4(3) .
C2 C1 N1 Ni1 -170.2(2) .
C5 C4 N1 C1 178.6(2) .
C3 C4 N1 C1 -1.4(3) .
C5 C4 N1 Ni1 -11.2(3) .
C3 C4 N1 Ni1 168.74(16) .
C8 C9 N2 C6 0.7(3) .
C8 C9 N2 Ni1 -174.47(16) .
C5 C6 N2 C9 -175.5(2) .
C7 C6 N2 C9 -0.1(2) .
C5 C6 N2 Ni1 -0.4(3) .
C7 C6 N2 Ni1 174.99(15) .
C18 C19 N3 C20 1.3(4) .
C16 C20 N3 C19 4.2(3) .
C22 C21 N4 C24 -1.0(3) .
C22 C21 N4 Ni1 -172.65(16) .
C25 C24 N4 C21 -176.1(2) .
C23 C24 N4 C21 0.6(2) .
C25 C24 N4 Ni1 -4.3(3) .
C23 C24 N4 Ni1 172.41(14) .
C28 C29 N5 C26 0.2(2) .
C28 C29 N5 Ni1 -179.65(15) .
C25 C26 N5 C29 -174.40(19) .
C27 C26 N5 C29 0.2(2) .
C25 C26 N5 Ni1 5.4(3) .
C27 C26 N5 Ni1 -179.99(13) .
C38 C39 N6 C40 -2.0(3) .
C38 C39 N6 Ni1 171.12(19) 2_546
C36 C40 N6 C39 1.4(3) .
C36 C40 N6 Ni1 -172.10(17) 2_546
C9 N2 Ni1 N1 165.69(19) .
C6 N2 Ni1 N1 -8.46(17) .
C9 N2 Ni1 N5 75.58(19) .
C6 N2 Ni1 N5 -98.57(17) .
C9 N2 Ni1 N4 -64.6(17) .
C6 N2 Ni1 N4 121.3(16) .
C9 N2 Ni1 N6 -103.48(19) 2_556
C6 N2 Ni1 N6 82.38(17) 2_556
C1 N1 Ni1 N2 -177.4(2) .
C4 N1 Ni1 N2 14.09(19) .
C1 N1 Ni1 N5 -85.0(2) .
C4 N1 Ni1 N5 106.48(19) .
C1 N1 Ni1 N4 4.4(2) .
C4 N1 Ni1 N4 -164.09(18) .
C1 N1 Ni1 N6 94.4(2) 2_556
C4 N1 Ni1 N6 -74.10(19) 2_556
C29 N5 Ni1 N2 -6.86(18) .
C26 N5 Ni1 N2 173.37(16) .
C29 N5 Ni1 N1 -95.01(18) .
C26 N5 Ni1 N1 85.21(16) .
C29 N5 Ni1 N4 171.63(18) .
C26 N5 Ni1 N4 -8.15(16) .
C29 N5 Ni1 N6 116(3) 2_556
C26 N5 Ni1 N6 -64(4) 2_556
C21 N4 Ni1 N2 -42.2(17) .
C24 N4 Ni1 N2 147.8(16) .
C21 N4 Ni1 N1 87.41(19) .
C24 N4 Ni1 N1 -82.59(16) .
C21 N4 Ni1 N5 177.57(18) .
C24 N4 Ni1 N5 7.57(16) .
C21 N4 Ni1 N6 -3.36(18) 2_556
C24 N4 Ni1 N6 -173.36(16) 2_556
